data_7035235
loop_
_publ_author_name
'Huang, Miao'
'Pan, Chen'
'Ma, Haiyan'

_publ_section_title
;
 Ring-opening polymerization of rac-lactide and \a-methyltrimethylene
 carbonate catalyzed by magnesium and zinc complexes derived from
 binaphthyl-based iminophenolate ligands.
;
_journal_issue 27
_journal_name_full 'Dalton transactions (Cambridge, England : 2003)'
_journal_page_first 12420
_journal_page_last 12431
_journal_paper_doi 10.1039/c5dt00158g
_journal_volume 44
_journal_year 2015
_chemical_formula_sum 'C53 H61 N3 O Si2 Zn'
_chemical_formula_weight 877.60
_chemical_name_systematic
; 
 ? 
;
_space_group_IT_number 2
_symmetry_cell_setting triclinic
_symmetry_space_group_name_Hall '-P 1'
_symmetry_space_group_name_H-M 'P -1'
_atom_sites_solution_hydrogens geom
_atom_sites_solution_primary direct
_atom_sites_solution_secondary difmap
_audit_creation_method SHELXL-97
_audit_update_record
;
2014-12-17 deposited with the CCDC.
2015-05-21 downloaded from the CCDC.
;
_cell_angle_alpha 83.526(2)
_cell_angle_beta 88.281(2)
_cell_angle_gamma 87.762(2)
_cell_formula_units_Z 2
_cell_length_a 9.1425(8)
_cell_length_b 14.6284(12)
_cell_length_c 18.6227(16)
_cell_measurement_reflns_used 3363
_cell_measurement_temperature 293(2)
_cell_measurement_theta_max 48.638
_cell_measurement_theta_min 4.950
_cell_volume 2472.0(4)
_computing_cell_refinement 'Bruker SMART'
_computing_data_collection 'Bruker SMART'
_computing_data_reduction 'Bruker SHELXTL'
_computing_molecular_graphics 'Bruker SHELXTL'
_computing_publication_material 'Bruker SHELXTL'
_computing_structure_refinement 'SHELXL-97 (Sheldrick, 1997)'
_computing_structure_solution 'SHELXS-97 (Sheldrick, 1990)'
_diffrn_ambient_temperature 293(2)
_diffrn_measured_fraction_theta_full 0.998
_diffrn_measured_fraction_theta_max 0.998
_diffrn_measurement_device_type 'CCD area detector'
_diffrn_measurement_method 'phi and omega scans'
_diffrn_radiation_monochromator graphite
_diffrn_radiation_source 'fine-focus sealed tube'
_diffrn_radiation_type MoK\a
_diffrn_radiation_wavelength 0.71073
_diffrn_reflns_av_R_equivalents 0.0295
_diffrn_reflns_av_sigmaI/netI 0.0595
_diffrn_reflns_limit_h_max 11
_diffrn_reflns_limit_h_min -11
_diffrn_reflns_limit_k_max 13
_diffrn_reflns_limit_k_min -18
_diffrn_reflns_limit_l_max 22
_diffrn_reflns_limit_l_min -22
_diffrn_reflns_number 15166
_diffrn_reflns_theta_full 26.00
_diffrn_reflns_theta_max 26.00
_diffrn_reflns_theta_min 1.68
_exptl_absorpt_coefficient_mu 0.584
_exptl_absorpt_correction_T_max 1.00000
_exptl_absorpt_correction_T_min 0.14173
_exptl_absorpt_correction_type empirical
_exptl_absorpt_process_details sadabs
_exptl_crystal_colour yellow
_exptl_crystal_density_diffrn 1.179
_exptl_crystal_density_method 'not measured'
_exptl_crystal_description prismatic
_exptl_crystal_F_000 932
_exptl_crystal_size_max 0.267
_exptl_crystal_size_mid 0.211
_exptl_crystal_size_min 0.147
_refine_diff_density_max 0.522
_refine_diff_density_min -0.309
_refine_diff_density_rms 0.060
_refine_ls_extinction_method none
_refine_ls_goodness_of_fit_ref 1.010
_refine_ls_hydrogen_treatment constr
_refine_ls_matrix_type full
_refine_ls_number_parameters 553
_refine_ls_number_reflns 9707
_refine_ls_number_restraints 0
_refine_ls_restrained_S_all 1.010
_refine_ls_R_factor_all 0.0791
_refine_ls_R_factor_gt 0.0530
_refine_ls_shift/su_max 0.001
_refine_ls_shift/su_mean 0.000
_refine_ls_structure_factor_coef Fsqd
_refine_ls_weighting_details 'calc w=1/[\s^2^(Fo^2^)+(0.0861P)^2^+0.0000P] where P=(Fo^2^+2Fc^2^)/3'
_refine_ls_weighting_scheme calc
_refine_ls_wR_factor_gt 0.1352
_refine_ls_wR_factor_ref 0.1534
_reflns_number_gt 6850
_reflns_number_total 9707
_reflns_threshold_expression >2sigma(I)
_cod_data_source_file c5dt00158g2.cif
_cod_data_source_block cd212682
_cod_depositor_comments
;
The following automatic conversions were performed:

'_symmetry_cell_setting' value 'Triclinic' changed to 'triclinic'
according to
/usr/data/users/saulius/crontab/automatic-downloads/rss-feeds/RSC/lib/dictionaries/cif_core.dic
dictionary named 'cif_core.dic' version 2.4.2 from 2011-04-26.

Automatic conversion script
Id: cif_fix_values 3271 2015-04-21 07:52:19Z andrius 

 Adding full bibliography for 7035234--7035236.cif.
;
_cod_original_sg_symbol_H-M P-1
_cod_database_code 7035235

loop_
_symmetry_equiv_pos_as_xyz
'x, y, z'
'-x, -y, -z'

loop_
_atom_site_label
_atom_site_type_symbol
_atom_site_fract_x
_atom_site_fract_y
_atom_site_fract_z
_atom_site_U_iso_or_equiv
_atom_site_adp_type
_atom_site_occupancy
_atom_site_symmetry_multiplicity
_atom_site_calc_flag
_atom_site_refinement_flags
Zn1 Zn 0.55305(4) 0.83395(2) 0.740365(18) 0.04800(13) Uani 1 1 d .
Si1 Si 0.65265(12) 1.01869(6) 0.67047(6) 0.0693(3) Uani 1 1 d .
Si2 Si 0.44876(11) 1.00095(6) 0.80633(7) 0.0710(3) Uani 1 1 d .
N1 N 0.4174(2) 0.74152(14) 0.71584(12) 0.0426(5) Uani 1 1 d .
N2 N 0.5396(3) 0.96186(15) 0.73378(14) 0.0562(6) Uani 1 1 d .
N3 N 0.6106(3) 0.68481(18) 0.58177(14) 0.0570(6) Uani 1 1 d .
O1 O 0.6878(2) 0.74973(12) 0.78788(10) 0.0482(5) Uani 1 1 d .
C1 C 0.6603(3) 0.66597(17) 0.81472(14) 0.0403(6) Uani 1 1 d .
C2 C 0.7679(3) 0.61473(17) 0.85770(15) 0.0433(6) Uani 1 1 d .
C3 C 0.7391(3) 0.52656(18) 0.88650(15) 0.0469(7) Uani 1 1 d .
H3 H 0.8100 0.4940 0.9149 0.056 Uiso 1 1 calc R
C4 C 0.6086(3) 0.48223(17) 0.87574(14) 0.0439(6) Uani 1 1 d .
C5 C 0.5069(3) 0.53101(17) 0.83425(14) 0.0422(6) Uani 1 1 d .
H5 H 0.4198 0.5035 0.8260 0.051 Uiso 1 1 calc R
C6 C 0.5290(3) 0.62295(17) 0.80283(14) 0.0392(6) Uani 1 1 d .
C7 C 0.4208(3) 0.66041(17) 0.75383(13) 0.0387(6) Uani 1 1 d .
H7 H 0.3431 0.6230 0.7479 0.046 Uiso 1 1 calc R
C8 C 0.3159(3) 0.75769(18) 0.65911(15) 0.0436(6) Uani 1 1 d .
C9 C 0.2402(4) 0.8437(2) 0.65138(17) 0.0579(8) Uani 1 1 d .
H9 H 0.2547 0.8857 0.6842 0.069 Uiso 1 1 calc R
C10 C 0.1467(4) 0.8660(2) 0.59675(18) 0.0616(8) Uani 1 1 d .
H10 H 0.0967 0.9228 0.5930 0.074 Uiso 1 1 calc R
C11 C 0.1239(3) 0.8049(2) 0.54573(16) 0.0538(7) Uani 1 1 d .
C12 C 0.0270(4) 0.8276(3) 0.48784(19) 0.0669(9) Uani 1 1 d .
H12 H -0.0227 0.8846 0.4830 0.080 Uiso 1 1 calc R
C13 C 0.0063(4) 0.7664(3) 0.43926(19) 0.0769(11) Uani 1 1 d .
H13 H -0.0589 0.7814 0.4020 0.092 Uiso 1 1 calc R
C14 C 0.0817(4) 0.6826(3) 0.44517(18) 0.0719(10) Uani 1 1 d .
H14 H 0.0674 0.6416 0.4115 0.086 Uiso 1 1 calc R
C15 C 0.1774(4) 0.6588(2) 0.50007(16) 0.0613(8) Uani 1 1 d .
H15 H 0.2274 0.6019 0.5030 0.074 Uiso 1 1 calc R
C16 C 0.2010(3) 0.7191(2) 0.55197(15) 0.0462(6) Uani 1 1 d .
C17 C 0.3001(3) 0.69520(18) 0.60952(14) 0.0432(6) Uani 1 1 d .
C18 C 0.3856(3) 0.60591(18) 0.61448(14) 0.0421(6) Uani 1 1 d .
C19 C 0.5352(3) 0.6029(2) 0.60087(15) 0.0477(7) Uani 1 1 d .
C20 C 0.6125(4) 0.5166(2) 0.60907(18) 0.0627(9) Uani 1 1 d .
H20 H 0.7126 0.5143 0.5986 0.075 Uiso 1 1 calc R
C21 C 0.5455(4) 0.4378(2) 0.63156(19) 0.0660(9) Uani 1 1 d .
H21 H 0.5996 0.3824 0.6356 0.079 Uiso 1 1 calc R
C22 C 0.3954(4) 0.4381(2) 0.64903(16) 0.0549(8) Uani 1 1 d .
C23 C 0.3259(5) 0.3586(2) 0.67923(19) 0.0712(10) Uani 1 1 d .
H23 H 0.3788 0.3028 0.6843 0.085 Uiso 1 1 calc R
C24 C 0.1842(5) 0.3612(2) 0.7011(2) 0.0782(11) Uani 1 1 d .
H24 H 0.1410 0.3080 0.7223 0.094 Uiso 1 1 calc R
C25 C 0.1023(4) 0.4443(3) 0.6917(2) 0.0725(10) Uani 1 1 d .
H25 H 0.0045 0.4458 0.7069 0.087 Uiso 1 1 calc R
C26 C 0.1634(3) 0.5225(2) 0.66086(16) 0.0546(7) Uani 1 1 d .
H26 H 0.1063 0.5766 0.6536 0.065 Uiso 1 1 calc R
C27 C 0.3135(3) 0.52272(19) 0.63950(14) 0.0456(6) Uani 1 1 d .
C28 C 0.7636(4) 0.6825(3) 0.6004(2) 0.0851(11) Uani 1 1 d .
H28A H 0.7746 0.6538 0.6490 0.128 Uiso 1 1 calc R
H28B H 0.7975 0.7442 0.5968 0.128 Uiso 1 1 calc R
H28C H 0.8202 0.6480 0.5678 0.128 Uiso 1 1 calc R
C29 C 0.5848(5) 0.7299(3) 0.50962(19) 0.0807(11) Uani 1 1 d .
H29A H 0.6336 0.6951 0.4747 0.121 Uiso 1 1 calc R
H29B H 0.6221 0.7908 0.5052 0.121 Uiso 1 1 calc R
H29C H 0.4815 0.7338 0.5012 0.121 Uiso 1 1 calc R
C30 C 0.5889(3) 0.38224(18) 0.90843(15) 0.0501(7) Uani 1 1 d .
C31 C 0.7122(3) 0.32237(18) 0.87855(17) 0.0526(7) Uani 1 1 d .
C32 C 0.7330(4) 0.3251(2) 0.80473(19) 0.0641(9) Uani 1 1 d .
H32 H 0.6757 0.3661 0.7746 0.077 Uiso 1 1 calc R
C33 C 0.8349(5) 0.2695(3) 0.7745(3) 0.0847(12) Uani 1 1 d .
H33 H 0.8451 0.2723 0.7244 0.102 Uiso 1 1 calc R
C34 C 0.9213(5) 0.2102(3) 0.8171(4) 0.1026(16) Uani 1 1 d .
H34 H 0.9904 0.1720 0.7965 0.123 Uiso 1 1 calc R
C35 C 0.9064(5) 0.2070(3) 0.8902(4) 0.1102(18) Uani 1 1 d .
H35 H 0.9676 0.1676 0.9196 0.132 Uiso 1 1 calc R
C36 C 0.8006(5) 0.2619(2) 0.9216(2) 0.0807(11) Uani 1 1 d .
H36 H 0.7894 0.2579 0.9717 0.097 Uiso 1 1 calc R
C37 C 0.5890(5) 0.3786(2) 0.99136(17) 0.0761(11) Uani 1 1 d .
H37A H 0.6809 0.3991 1.0060 0.114 Uiso 1 1 calc R
H37B H 0.5753 0.3165 1.0126 0.114 Uiso 1 1 calc R
H37C H 0.5109 0.4178 1.0073 0.114 Uiso 1 1 calc R
C38 C 0.4439(3) 0.3448(2) 0.88806(19) 0.0626(8) Uani 1 1 d .
H38A H 0.3642 0.3815 0.9056 0.094 Uiso 1 1 calc R
H38B H 0.4365 0.2822 0.9094 0.094 Uiso 1 1 calc R
H38C H 0.4400 0.3471 0.8364 0.094 Uiso 1 1 calc R
C39 C 0.9142(3) 0.6600(2) 0.86741(17) 0.0525(7) Uani 1 1 d .
C40 C 0.8886(3) 0.7524(2) 0.89837(16) 0.0505(7) Uani 1 1 d .
C41 C 0.9648(4) 0.8292(2) 0.8743(2) 0.0763(10) Uani 1 1 d .
H41 H 1.0313 0.8272 0.8357 0.092 Uiso 1 1 calc R
C42 C 0.9446(5) 0.9100(3) 0.9065(3) 0.0947(13) Uani 1 1 d .
H42 H 0.9995 0.9606 0.8898 0.114 Uiso 1 1 calc R
C43 C 0.8474(5) 0.9166(3) 0.9613(2) 0.0869(12) Uani 1 1 d .
H43 H 0.8335 0.9712 0.9822 0.104 Uiso 1 1 calc R
C44 C 0.7699(5) 0.8415(3) 0.9855(2) 0.0923(13) Uani 1 1 d .
H44 H 0.7020 0.8443 1.0235 0.111 Uiso 1 1 calc R
C45 C 0.7913(4) 0.7609(3) 0.9540(2) 0.0769(11) Uani 1 1 d .
H45 H 0.7370 0.7103 0.9715 0.092 Uiso 1 1 calc R
C46 C 0.9945(4) 0.6705(3) 0.7939(2) 0.0782(11) Uani 1 1 d .
H46A H 0.9380 0.7110 0.7602 0.117 Uiso 1 1 calc R
H46B H 1.0074 0.6113 0.7765 0.117 Uiso 1 1 calc R
H46C H 1.0885 0.6959 0.7988 0.117 Uiso 1 1 calc R
C47 C 1.0135(4) 0.6005(3) 0.9209(3) 0.0910(13) Uani 1 1 d .
H47A H 1.1041 0.6305 0.9245 0.136 Uiso 1 1 calc R
H47B H 1.0330 0.5415 0.9040 0.136 Uiso 1 1 calc R
H47C H 0.9653 0.5924 0.9676 0.136 Uiso 1 1 calc R
C48 C 0.8455(5) 1.0134(3) 0.7005(3) 0.1049(15) Uani 1 1 d .
H48A H 0.8497 1.0390 0.7456 0.157 Uiso 1 1 calc R
H48B H 0.9052 1.0480 0.6647 0.157 Uiso 1 1 calc R
H48C H 0.8810 0.9505 0.7066 0.157 Uiso 1 1 calc R
C49 C 0.5961(5) 1.1421(2) 0.6501(3) 0.1031(15) Uani 1 1 d .
H49A H 0.4967 1.1469 0.6344 0.155 Uiso 1 1 calc R
H49B H 0.6590 1.1705 0.6125 0.155 Uiso 1 1 calc R
H49C H 0.6033 1.1726 0.6928 0.155 Uiso 1 1 calc R
C50 C 0.6505(8) 0.9643(4) 0.5859(3) 0.144(2) Uani 1 1 d .
H50A H 0.6899 0.9023 0.5942 0.216 Uiso 1 1 calc R
H50B H 0.7088 0.9986 0.5494 0.216 Uiso 1 1 calc R
H50C H 0.5516 0.9635 0.5701 0.216 Uiso 1 1 calc R
C51 C 0.2781(5) 1.0690(4) 0.7787(4) 0.137(2) Uani 1 1 d .
H51A H 0.3024 1.1310 0.7613 0.205 Uiso 1 1 calc R
H51B H 0.2117 1.0696 0.8196 0.205 Uiso 1 1 calc R
H51C H 0.2326 1.0413 0.7411 0.205 Uiso 1 1 calc R
C52 C 0.3930(5) 0.8996(3) 0.8692(2) 0.0992(14) Uani 1 1 d .
H52A H 0.3303 0.8627 0.8448 0.149 Uiso 1 1 calc R
H52B H 0.3414 0.9203 0.9104 0.149 Uiso 1 1 calc R
H52C H 0.4785 0.8635 0.8849 0.149 Uiso 1 1 calc R
C53 C 0.5617(5) 1.0734(3) 0.8572(3) 0.1047(15) Uani 1 1 d .
H53A H 0.6553 1.0430 0.8663 0.157 Uiso 1 1 calc R
H53B H 0.5129 1.0827 0.9023 0.157 Uiso 1 1 calc R
H53C H 0.5751 1.1318 0.8292 0.157 Uiso 1 1 calc R

loop_
_atom_site_aniso_label
_atom_site_aniso_U_11
_atom_site_aniso_U_22
_atom_site_aniso_U_33
_atom_site_aniso_U_23
_atom_site_aniso_U_13
_atom_site_aniso_U_12
Zn1 0.0569(2) 0.02898(18) 0.0579(2) -0.00139(14) -0.00590(16) -0.00423(14)
Si1 0.0893(7) 0.0386(5) 0.0770(6) 0.0058(4) 0.0024(5) -0.0031(5)
Si2 0.0603(6) 0.0440(5) 0.1102(8) -0.0188(5) 0.0133(5) -0.0028(4)
N1 0.0483(13) 0.0353(12) 0.0447(12) -0.0056(10) -0.0068(10) -0.0002(10)
N2 0.0625(16) 0.0279(11) 0.0777(17) -0.0018(11) -0.0060(13) -0.0027(11)
N3 0.0470(14) 0.0656(17) 0.0577(15) -0.0019(13) 0.0032(12) -0.0088(12)
O1 0.0513(11) 0.0328(9) 0.0593(12) 0.0053(8) -0.0097(9) -0.0085(8)
C1 0.0467(15) 0.0331(13) 0.0414(14) -0.0050(11) 0.0005(12) -0.0026(11)
C2 0.0464(15) 0.0356(14) 0.0483(15) -0.0052(12) -0.0041(13) -0.0021(12)
C3 0.0538(17) 0.0386(14) 0.0470(16) 0.0001(12) -0.0060(13) 0.0026(13)
C4 0.0582(17) 0.0315(13) 0.0413(14) -0.0008(11) -0.0017(13) -0.0029(12)
C5 0.0516(16) 0.0326(13) 0.0428(14) -0.0041(11) 0.0022(12) -0.0091(12)
C6 0.0473(15) 0.0324(13) 0.0383(14) -0.0048(11) -0.0015(12) -0.0033(11)
C7 0.0436(15) 0.0326(13) 0.0412(14) -0.0085(11) -0.0002(12) -0.0050(11)
C8 0.0433(15) 0.0378(14) 0.0492(16) -0.0010(12) -0.0055(12) -0.0020(12)
C9 0.070(2) 0.0408(16) 0.0632(19) -0.0082(14) -0.0126(16) 0.0054(14)
C10 0.0590(19) 0.0469(17) 0.076(2) 0.0016(16) -0.0084(17) 0.0118(15)
C11 0.0473(17) 0.0579(18) 0.0532(17) 0.0068(14) -0.0019(14) -0.0028(14)
C12 0.0526(19) 0.079(2) 0.064(2) 0.0121(18) -0.0103(16) 0.0016(17)
C13 0.059(2) 0.112(3) 0.057(2) 0.009(2) -0.0161(17) -0.007(2)
C14 0.068(2) 0.099(3) 0.0514(19) -0.0120(19) -0.0096(17) -0.012(2)
C15 0.062(2) 0.074(2) 0.0489(18) -0.0075(16) -0.0049(15) -0.0024(17)
C16 0.0415(15) 0.0540(17) 0.0426(15) -0.0023(13) -0.0012(12) -0.0048(13)
C17 0.0432(15) 0.0418(14) 0.0445(15) -0.0037(12) 0.0017(12) -0.0039(12)
C18 0.0480(16) 0.0423(15) 0.0365(14) -0.0075(11) -0.0019(12) -0.0002(12)
C19 0.0494(17) 0.0528(17) 0.0412(15) -0.0070(13) 0.0008(13) -0.0012(13)
C20 0.0512(18) 0.066(2) 0.071(2) -0.0166(17) 0.0068(16) 0.0147(16)
C21 0.075(2) 0.0490(18) 0.074(2) -0.0159(17) -0.0008(18) 0.0145(17)
C22 0.077(2) 0.0419(16) 0.0482(17) -0.0142(13) -0.0048(15) 0.0001(15)
C23 0.103(3) 0.0412(17) 0.070(2) -0.0103(16) -0.005(2) -0.0056(18)
C24 0.105(3) 0.049(2) 0.083(3) -0.0061(18) 0.002(2) -0.025(2)
C25 0.073(2) 0.069(2) 0.079(2) -0.0179(19) 0.0085(19) -0.0306(19)
C26 0.0573(19) 0.0513(17) 0.0576(18) -0.0147(14) -0.0003(15) -0.0101(14)
C27 0.0560(17) 0.0407(14) 0.0422(15) -0.0139(12) -0.0012(13) -0.0021(12)
C28 0.060(2) 0.096(3) 0.096(3) 0.003(2) -0.003(2) -0.015(2)
C29 0.092(3) 0.087(3) 0.061(2) 0.0055(19) 0.004(2) -0.025(2)
C30 0.0658(19) 0.0331(14) 0.0500(16) 0.0038(12) -0.0019(14) -0.0068(13)
C31 0.0596(18) 0.0308(14) 0.068(2) -0.0031(13) -0.0061(15) -0.0094(13)
C32 0.067(2) 0.0487(18) 0.076(2) -0.0056(16) 0.0088(18) -0.0033(16)
C33 0.082(3) 0.066(2) 0.107(3) -0.021(2) 0.029(2) -0.011(2)
C34 0.072(3) 0.067(3) 0.171(5) -0.029(3) 0.018(3) 0.000(2)
C35 0.079(3) 0.060(3) 0.190(6) -0.006(3) -0.038(4) 0.015(2)
C36 0.091(3) 0.0486(19) 0.102(3) -0.0025(19) -0.029(2) 0.0047(19)
C37 0.120(3) 0.0523(19) 0.0529(19) 0.0074(16) 0.003(2) -0.007(2)
C38 0.062(2) 0.0442(17) 0.079(2) 0.0051(16) 0.0063(17) -0.0124(15)
C39 0.0431(16) 0.0475(16) 0.0661(19) 0.0001(14) -0.0077(14) -0.0035(13)
C40 0.0447(16) 0.0526(17) 0.0543(17) -0.0001(14) -0.0103(14) -0.0129(13)
C41 0.085(3) 0.064(2) 0.081(2) -0.0076(19) 0.014(2) -0.0321(19)
C42 0.119(4) 0.061(2) 0.108(3) -0.012(2) 0.000(3) -0.045(2)
C43 0.106(3) 0.065(2) 0.096(3) -0.031(2) -0.007(3) -0.022(2)
C44 0.112(3) 0.086(3) 0.085(3) -0.035(2) 0.021(2) -0.033(3)
C45 0.093(3) 0.067(2) 0.074(2) -0.0147(19) 0.017(2) -0.037(2)
C46 0.056(2) 0.079(3) 0.103(3) -0.029(2) 0.017(2) -0.0073(18)
C47 0.070(2) 0.061(2) 0.139(4) 0.013(2) -0.045(3) -0.0059(18)
C48 0.074(3) 0.095(3) 0.137(4) 0.016(3) 0.020(3) -0.002(2)
C49 0.122(4) 0.052(2) 0.127(4) 0.027(2) -0.001(3) -0.001(2)
C50 0.236(7) 0.109(4) 0.089(3) -0.020(3) 0.023(4) -0.033(4)
C51 0.083(3) 0.101(4) 0.224(7) -0.024(4) 0.001(4) 0.037(3)
C52 0.106(3) 0.080(3) 0.113(3) -0.020(3) 0.038(3) -0.020(2)
C53 0.118(4) 0.082(3) 0.122(4) -0.049(3) 0.023(3) -0.019(3)

loop_
_atom_type_symbol
_atom_type_description
_atom_type_scat_dispersion_real
_atom_type_scat_dispersion_imag
_atom_type_scat_source
C C 0.0033 0.0016 'International Tables Vol C Tables 4.2.6.8 and 6.1.1.4'
H H 0.0000 0.0000 'International Tables Vol C Tables 4.2.6.8 and 6.1.1.4'
N N 0.0061 0.0033 'International Tables Vol C Tables 4.2.6.8 and 6.1.1.4'
O O 0.0106 0.0060 'International Tables Vol C Tables 4.2.6.8 and 6.1.1.4'
Si Si 0.0817 0.0704 'International Tables Vol C Tables 4.2.6.8 and 6.1.1.4'
Zn Zn 0.2839 1.4301 'International Tables Vol C Tables 4.2.6.8 and 6.1.1.4'

loop_
_geom_angle_atom_site_label_1
_geom_angle_atom_site_label_2
_geom_angle_atom_site_label_3
_geom_angle
N2 Zn1 O1 130.64(10)
N2 Zn1 N1 132.53(10)
O1 Zn1 N1 96.09(8)
N2 Zn1 Si2 32.06(9)
O1 Zn1 Si2 120.68(6)
N1 Zn1 Si2 121.98(7)
N2 Si1 C50 109.5(2)
N2 Si1 C49 112.21(18)
C50 Si1 C49 108.3(2)
N2 Si1 C48 111.59(17)
C50 Si1 C48 107.4(3)
C49 Si1 C48 107.7(2)
N2 Si2 C53 113.36(18)
N2 Si2 C52 108.26(16)
C53 Si2 C52 107.9(2)
N2 Si2 C51 111.5(2)
C53 Si2 C51 108.1(2)
C52 Si2 C51 107.4(3)
N2 Si2 Zn1 35.37(8)
C53 Si2 Zn1 126.02(15)
C52 Si2 Zn1 72.89(13)
C51 Si2 Zn1 123.37(19)
C7 N1 C8 118.0(2)
C7 N1 Zn1 118.34(17)
C8 N1 Zn1 123.69(17)
Si2 N2 Si1 129.56(14)
Si2 N2 Zn1 112.56(14)
Si1 N2 Zn1 115.81(14)
C19 N3 C28 116.3(3)
C19 N3 C29 115.5(3)
C28 N3 C29 112.7(3)
C1 O1 Zn1 125.45(17)
O1 C1 C6 123.2(2)
O1 C1 C2 118.6(2)
C6 C1 C2 118.2(2)
C3 C2 C1 118.9(2)
C3 C2 C39 123.0(2)
C1 C2 C39 118.1(2)
C2 C3 C4 124.0(2)
C2 C3 H3 118.0
C4 C3 H3 118.0
C5 C4 C3 116.9(2)
C5 C4 C30 123.0(3)
C3 C4 C30 120.0(2)
C4 C5 C6 122.2(3)
C4 C5 H5 118.9
C6 C5 H5 118.9
C1 C6 C7 124.5(2)
C1 C6 C5 119.8(2)
C7 C6 C5 115.2(2)
N1 C7 C6 127.7(2)
N1 C7 H7 116.2
C6 C7 H7 116.2
C17 C8 C9 120.8(3)
C17 C8 N1 121.9(2)
C9 C8 N1 117.1(2)
C10 C9 C8 120.7(3)
C10 C9 H9 119.6
C8 C9 H9 119.6
C9 C10 C11 121.2(3)
C9 C10 H10 119.4
C11 C10 H10 119.4
C10 C11 C16 118.8(3)
C10 C11 C12 121.8(3)
C16 C11 C12 119.4(3)
C13 C12 C11 120.4(3)
C13 C12 H12 119.8
C11 C12 H12 119.8
C12 C13 C14 120.3(3)
C12 C13 H13 119.9
C14 C13 H13 119.9
C15 C14 C13 120.9(3)
C15 C14 H14 119.6
C13 C14 H14 119.6
C14 C15 C16 120.9(3)
C14 C15 H15 119.5
C16 C15 H15 119.5
C15 C16 C11 118.1(3)
C15 C16 C17 121.6(3)
C11 C16 C17 120.3(3)
C8 C17 C16 118.2(2)
C8 C17 C18 121.5(2)
C16 C17 C18 120.3(2)
C19 C18 C27 119.5(3)
C19 C18 C17 121.1(3)
C27 C18 C17 119.2(2)
C18 C19 N3 120.5(3)
C18 C19 C20 119.0(3)
N3 C19 C20 120.5(3)
C21 C20 C19 122.0(3)
C21 C20 H20 119.0
C19 C20 H20 119.0
C20 C21 C22 121.0(3)
C20 C21 H21 119.5
C22 C21 H21 119.5
C21 C22 C23 122.1(3)
C21 C22 C27 118.7(3)
C23 C22 C27 119.1(3)
C24 C23 C22 121.5(3)
C24 C23 H23 119.2
C22 C23 H23 119.2
C23 C24 C25 119.8(3)
C23 C24 H24 120.1
C25 C24 H24 120.1
C26 C25 C24 120.9(4)
C26 C25 H25 119.5
C24 C25 H25 119.5
C25 C26 C27 120.7(3)
C25 C26 H26 119.7
C27 C26 H26 119.7
C26 C27 C22 117.9(3)
C26 C27 C18 122.1(3)
C22 C27 C18 119.8(3)
N3 C28 H28A 109.5
N3 C28 H28B 109.5
H28A C28 H28B 109.5
N3 C28 H28C 109.5
H28A C28 H28C 109.5
H28B C28 H28C 109.5
N3 C29 H29A 109.5
N3 C29 H29B 109.5
H29A C29 H29B 109.5
N3 C29 H29C 109.5
H29A C29 H29C 109.5
H29B C29 H29C 109.5
C38 C30 C31 107.5(2)
C38 C30 C4 112.4(2)
C31 C30 C4 108.2(2)
C38 C30 C37 107.6(3)
C31 C30 C37 112.7(3)
C4 C30 C37 108.6(2)
C32 C31 C36 117.5(3)
C32 C31 C30 119.0(3)
C36 C31 C30 123.4(3)
C33 C32 C31 122.0(4)
C33 C32 H32 119.0
C31 C32 H32 119.0
C34 C33 C32 120.2(4)
C34 C33 H33 119.9
C32 C33 H33 119.9
C33 C34 C35 119.6(4)
C33 C34 H34 120.2
C35 C34 H34 120.2
C34 C35 C36 120.7(4)
C34 C35 H35 119.7
C36 C35 H35 119.7
C31 C36 C35 120.0(4)
C31 C36 H36 120.0
C35 C36 H36 120.0
C30 C37 H37A 109.5
C30 C37 H37B 109.5
H37A C37 H37B 109.5
C30 C37 H37C 109.5
H37A C37 H37C 109.5
H37B C37 H37C 109.5
C30 C38 H38A 109.5
C30 C38 H38B 109.5
H38A C38 H38B 109.5
C30 C38 H38C 109.5
H38A C38 H38C 109.5
H38B C38 H38C 109.5
C46 C39 C40 112.4(3)
C46 C39 C2 107.6(3)
C40 C39 C2 110.9(2)
C46 C39 C47 107.7(3)
C40 C39 C47 106.1(3)
C2 C39 C47 112.2(3)
C45 C40 C41 116.2(3)
C45 C40 C39 120.8(3)
C41 C40 C39 122.9(3)
C40 C41 C42 121.2(4)
C40 C41 H41 119.4
C42 C41 H41 119.4
C43 C42 C41 121.3(4)
C43 C42 H42 119.3
C41 C42 H42 119.3
C42 C43 C44 118.3(4)
C42 C43 H43 120.9
C44 C43 H43 120.9
C43 C44 C45 120.3(4)
C43 C44 H44 119.8
C45 C44 H44 119.8
C40 C45 C44 122.6(3)
C40 C45 H45 118.7
C44 C45 H45 118.7
C39 C46 H46A 109.5
C39 C46 H46B 109.5
H46A C46 H46B 109.5
C39 C46 H46C 109.5
H46A C46 H46C 109.5
H46B C46 H46C 109.5
C39 C47 H47A 109.5
C39 C47 H47B 109.5
H47A C47 H47B 109.5
C39 C47 H47C 109.5
H47A C47 H47C 109.5
H47B C47 H47C 109.5
Si1 C48 H48A 109.5
Si1 C48 H48B 109.5
H48A C48 H48B 109.5
Si1 C48 H48C 109.5
H48A C48 H48C 109.5
H48B C48 H48C 109.5
Si1 C49 H49A 109.5
Si1 C49 H49B 109.5
H49A C49 H49B 109.5
Si1 C49 H49C 109.5
H49A C49 H49C 109.5
H49B C49 H49C 109.5
Si1 C50 H50A 109.5
Si1 C50 H50B 109.5
H50A C50 H50B 109.5
Si1 C50 H50C 109.5
H50A C50 H50C 109.5
H50B C50 H50C 109.5
Si2 C51 H51A 109.5
Si2 C51 H51B 109.5
H51A C51 H51B 109.5
Si2 C51 H51C 109.5
H51A C51 H51C 109.5
H51B C51 H51C 109.5
Si2 C52 H52A 109.5
Si2 C52 H52B 109.5
H52A C52 H52B 109.5
Si2 C52 H52C 109.5
H52A C52 H52C 109.5
H52B C52 H52C 109.5
Si2 C53 H53A 109.5
Si2 C53 H53B 109.5
H53A C53 H53B 109.5
Si2 C53 H53C 109.5
H53A C53 H53C 109.5
H53B C53 H53C 109.5

loop_
_geom_bond_atom_site_label_1
_geom_bond_atom_site_label_2
_geom_bond_distance
Zn1 N2 1.861(2)
Zn1 O1 1.8760(18)
Zn1 N1 1.969(2)
Zn1 Si2 2.9681(10)
Si1 N2 1.710(3)
Si1 C50 1.844(5)
Si1 C49 1.859(4)
Si1 C48 1.861(4)
Si2 N2 1.706(3)
Si2 C53 1.859(4)
Si2 C52 1.861(4)
Si2 C51 1.871(4)
N1 C7 1.311(3)
N1 C8 1.421(3)
N3 C19 1.411(4)
N3 C28 1.450(4)
N3 C29 1.450(4)
O1 C1 1.301(3)
C1 C6 1.412(4)
C1 C2 1.423(4)
C2 C3 1.372(4)
C2 C39 1.540(4)
C3 C4 1.410(4)
C3 H3 0.9300
C4 C5 1.356(4)
C4 C30 1.535(4)
C5 C6 1.424(3)
C5 H5 0.9300
C6 C7 1.418(3)
C7 H7 0.9300
C8 C17 1.385(4)
C8 C9 1.407(4)
C9 C10 1.352(4)
C9 H9 0.9300
C10 C11 1.401(4)
C10 H10 0.9300
C11 C16 1.411(4)
C11 C12 1.418(4)
C12 C13 1.364(5)
C12 H12 0.9300
C13 C14 1.378(5)
C13 H13 0.9300
C14 C15 1.372(4)
C14 H14 0.9300
C15 C16 1.407(4)
C15 H15 0.9300
C16 C17 1.429(4)
C17 C18 1.491(4)
C18 C19 1.383(4)
C18 C27 1.431(4)
C19 C20 1.418(4)
C20 C21 1.345(5)
C20 H20 0.9300
C21 C22 1.400(5)
C21 H21 0.9300
C22 C23 1.400(5)
C22 C27 1.418(4)
C23 C24 1.346(5)
C23 H23 0.9300
C24 C25 1.399(5)
C24 H24 0.9300
C25 C26 1.354(4)
C25 H25 0.9300
C26 C27 1.417(4)
C26 H26 0.9300
C28 H28A 0.9600
C28 H28B 0.9600
C28 H28C 0.9600
C29 H29A 0.9600
C29 H29B 0.9600
C29 H29C 0.9600
C30 C38 1.527(4)
C30 C31 1.531(4)
C30 C37 1.539(4)
C31 C32 1.378(4)
C31 C36 1.379(4)
C32 C33 1.364(5)
C32 H32 0.9300
C33 C34 1.354(6)
C33 H33 0.9300
C34 C35 1.361(7)
C34 H34 0.9300
C35 C36 1.391(6)
C35 H35 0.9300
C36 H36 0.9300
C37 H37A 0.9600
C37 H37B 0.9600
C37 H37C 0.9600
C38 H38A 0.9600
C38 H38B 0.9600
C38 H38C 0.9600
C39 C46 1.530(5)
C39 C40 1.535(4)
C39 C47 1.540(4)
C40 C45 1.358(5)
C40 C41 1.369(4)
C41 C42 1.389(5)
C41 H41 0.9300
C42 C43 1.342(6)
C42 H42 0.9300
C43 C44 1.357(6)
C43 H43 0.9300
C44 C45 1.380(5)
C44 H44 0.9300
C45 H45 0.9300
C46 H46A 0.9600
C46 H46B 0.9600
C46 H46C 0.9600
C47 H47A 0.9600
C47 H47B 0.9600
C47 H47C 0.9600
C48 H48A 0.9600
C48 H48B 0.9600
C48 H48C 0.9600
C49 H49A 0.9600
C49 H49B 0.9600
C49 H49C 0.9600
C50 H50A 0.9600
C50 H50B 0.9600
C50 H50C 0.9600
C51 H51A 0.9600
C51 H51B 0.9600
C51 H51C 0.9600
C52 H52A 0.9600
C52 H52B 0.9600
C52 H52C 0.9600
C53 H53A 0.9600
C53 H53B 0.9600
C53 H53C 0.9600

loop_
_geom_torsion_atom_site_label_1
_geom_torsion_atom_site_label_2
_geom_torsion_atom_site_label_3
_geom_torsion_atom_site_label_4
_geom_torsion
O1 Zn1 Si2 N2 118.65(17)
N1 Zn1 Si2 N2 -120.30(17)
N2 Zn1 Si2 C53 -79.8(2)
O1 Zn1 Si2 C53 38.9(2)
N1 Zn1 Si2 C53 159.9(2)
N2 Zn1 Si2 C52 -179.8(2)
O1 Zn1 Si2 C52 -61.17(18)
N1 Zn1 Si2 C52 59.88(18)
N2 Zn1 Si2 C51 80.3(3)
O1 Zn1 Si2 C51 -161.1(2)
N1 Zn1 Si2 C51 -40.0(3)
N2 Zn1 N1 C7 -149.1(2)
O1 Zn1 N1 C7 21.6(2)
Si2 Zn1 N1 C7 -110.60(18)
N2 Zn1 N1 C8 31.0(3)
O1 Zn1 N1 C8 -158.4(2)
Si2 Zn1 N1 C8 69.4(2)
C53 Si2 N2 Si1 -42.8(3)
C52 Si2 N2 Si1 -162.5(2)
C51 Si2 N2 Si1 79.5(3)
Zn1 Si2 N2 Si1 -162.7(3)
C53 Si2 N2 Zn1 119.9(2)
C52 Si2 N2 Zn1 0.2(2)
C51 Si2 N2 Zn1 -117.8(2)
C50 Si1 N2 Si2 -154.1(3)
C49 Si1 N2 Si2 -33.8(3)
C48 Si1 N2 Si2 87.1(3)
C50 Si1 N2 Zn1 43.7(3)
C49 Si1 N2 Zn1 163.97(19)
C48 Si1 N2 Zn1 -75.1(2)
O1 Zn1 N2 Si2 -84.05(17)
N1 Zn1 N2 Si2 83.65(18)
O1 Zn1 N2 Si1 81.18(19)
N1 Zn1 N2 Si1 -111.12(16)
Si2 Zn1 N2 Si1 165.2(3)
N2 Zn1 O1 C1 150.3(2)
N1 Zn1 O1 C1 -20.6(2)
Si2 Zn1 O1 C1 112.4(2)
Zn1 O1 C1 C6 8.9(4)
Zn1 O1 C1 C2 -171.56(18)
O1 C1 C2 C3 179.6(2)
C6 C1 C2 C3 -0.9(4)
O1 C1 C2 C39 -2.6(4)
C6 C1 C2 C39 177.0(2)
C1 C2 C3 C4 0.6(4)
C39 C2 C3 C4 -177.1(3)
C2 C3 C4 C5 -0.1(4)
C2 C3 C4 C30 178.1(3)
C3 C4 C5 C6 -0.2(4)
C30 C4 C5 C6 -178.3(2)
O1 C1 C6 C7 8.3(4)
C2 C1 C6 C7 -171.3(2)
O1 C1 C6 C5 -179.9(2)
C2 C1 C6 C5 0.6(4)
C4 C5 C6 C1 -0.1(4)
C4 C5 C6 C7 172.5(2)
C8 N1 C7 C6 167.0(3)
Zn1 N1 C7 C6 -12.9(4)
C1 C6 C7 N1 -5.2(4)
C5 C6 C7 N1 -177.4(2)
C7 N1 C8 C17 -47.0(4)
Zn1 N1 C8 C17 133.0(2)
C7 N1 C8 C9 138.4(3)
Zn1 N1 C8 C9 -41.7(3)
C17 C8 C9 C10 2.3(5)
N1 C8 C9 C10 177.0(3)
C8 C9 C10 C11 -0.9(5)
C9 C10 C11 C16 -0.3(5)
C9 C10 C11 C12 -179.5(3)
C10 C11 C12 C13 -179.6(3)
C16 C11 C12 C13 1.2(5)
C11 C12 C13 C14 -1.3(6)
C12 C13 C14 C15 0.6(6)
C13 C14 C15 C16 0.2(5)
C14 C15 C16 C11 -0.3(5)
C14 C15 C16 C17 179.9(3)
C10 C11 C16 C15 -179.7(3)
C12 C11 C16 C15 -0.4(4)
C10 C11 C16 C17 0.2(4)
C12 C11 C16 C17 179.4(3)
C9 C8 C17 C16 -2.3(4)
N1 C8 C17 C16 -176.8(2)
C9 C8 C17 C18 176.6(3)
N1 C8 C17 C18 2.1(4)
C15 C16 C17 C8 -179.1(3)
C11 C16 C17 C8 1.1(4)
C15 C16 C17 C18 2.1(4)
C11 C16 C17 C18 -177.8(3)
C8 C17 C18 C19 -69.2(4)
C16 C17 C18 C19 109.6(3)
C8 C17 C18 C27 105.6(3)
C16 C17 C18 C27 -75.6(3)
C27 C18 C19 N3 -174.9(2)
C17 C18 C19 N3 -0.1(4)
C27 C18 C19 C20 2.7(4)
C17 C18 C19 C20 177.6(3)
C28 N3 C19 C18 152.5(3)
C29 N3 C19 C18 -72.2(4)
C28 N3 C19 C20 -25.0(4)
C29 N3 C19 C20 110.2(3)
C18 C19 C20 C21 -1.8(5)
N3 C19 C20 C21 175.8(3)
C19 C20 C21 C22 -1.0(5)
C20 C21 C22 C23 -173.6(3)
C20 C21 C22 C27 2.8(5)
C21 C22 C23 C24 174.7(3)
C27 C22 C23 C24 -1.7(5)
C22 C23 C24 C25 1.9(6)
C23 C24 C25 C26 0.1(6)
C24 C25 C26 C27 -2.2(5)
C25 C26 C27 C22 2.3(4)
C25 C26 C27 C18 -172.7(3)
C21 C22 C27 C26 -176.9(3)
C23 C22 C27 C26 -0.4(4)
C21 C22 C27 C18 -1.8(4)
C23 C22 C27 C18 174.7(3)
C19 C18 C27 C26 173.9(3)
C17 C18 C27 C26 -1.0(4)
C19 C18 C27 C22 -0.9(4)
C17 C18 C27 C22 -175.9(2)
C5 C4 C30 C38 0.7(4)
C3 C4 C30 C38 -177.4(3)
C5 C4 C30 C31 119.2(3)
C3 C4 C30 C31 -58.9(3)
C5 C4 C30 C37 -118.2(3)
C3 C4 C30 C37 63.8(4)
C38 C30 C31 C32 67.1(3)
C4 C30 C31 C32 -54.5(3)
C37 C30 C31 C32 -174.6(3)
C38 C30 C31 C36 -109.8(3)
C4 C30 C31 C36 128.7(3)
C37 C30 C31 C36 8.6(4)
C36 C31 C32 C33 1.1(5)
C30 C31 C32 C33 -176.0(3)
C31 C32 C33 C34 -1.0(6)
C32 C33 C34 C35 -0.4(7)
C33 C34 C35 C36 1.9(7)
C32 C31 C36 C35 0.4(5)
C30 C31 C36 C35 177.2(3)
C34 C35 C36 C31 -1.8(7)
C3 C2 C39 C46 110.5(3)
C1 C2 C39 C46 -67.2(3)
C3 C2 C39 C40 -126.2(3)
C1 C2 C39 C40 56.0(3)
C3 C2 C39 C47 -7.8(4)
C1 C2 C39 C47 174.5(3)
C46 C39 C40 C45 164.7(3)
C2 C39 C40 C45 44.2(4)
C47 C39 C40 C45 -77.9(4)
C46 C39 C40 C41 -17.9(4)
C2 C39 C40 C41 -138.4(3)
C47 C39 C40 C41 99.5(4)
C45 C40 C41 C42 1.3(6)
C39 C40 C41 C42 -176.2(3)
C40 C41 C42 C43 -1.5(7)
C41 C42 C43 C44 0.9(7)
C42 C43 C44 C45 -0.1(7)
C41 C40 C45 C44 -0.5(6)
C39 C40 C45 C44 177.0(4)
C43 C44 C45 C40 -0.1(7)
